data_4121050
loop_
_publ_author_name
'Yunzhe Jiao'
'James Morris'
'William W. Brennessel'
'William D. Jones'

_publ_contact_author_address
;
 'Department of Chemistry, University of Rochester, Rochester,  
New York 14627'
;
_publ_contact_author_email jones@chem.rochester.edu
_publ_contact_author_name 'William D. Jones'
_publ_section_title
;
 Kinetic and Thermodynamic Selectivity of Intermolecular C-H Activation at
 [Tp'Rh(PMe3)]. How Does the Ancillary Ligand Affect the Metal-Carbon Bond
 Strength?
;
_journal_name_full 'Journal of the American Chemical Society'
_journal_page_first 16198
_journal_page_last 16212
_journal_paper_doi 10.1021/ja4080985
_journal_volume 135
_journal_year 2013
_chemical_formula_moiety 'C21 H32 B F3 N6 P Rh'
_chemical_formula_sum 'C21 H32 B F3 N6 P Rh'
_chemical_formula_weight 570.22
_chemical_name_common jonyj30
_chemical_name_systematic
; 
 ? 
;
_space_group_IT_number 61
_symmetry_cell_setting orthorhombic
_symmetry_space_group_name_Hall '-P 2ac 2ab'
_symmetry_space_group_name_H-M 'P b c a'
_atom_sites_solution_hydrogens geom
_atom_sites_solution_primary direct
_atom_sites_solution_secondary difmap
_audit_creation_method SHELXL-97
_cell_angle_alpha 90.00
_cell_angle_beta 90.00
_cell_angle_gamma 90.00
_cell_formula_units_Z 8
_cell_length_a 16.8292(9)
_cell_length_b 13.9712(8)
_cell_length_c 21.4798(12)
_cell_measurement_reflns_used 3931
_cell_measurement_temperature 100.0(1)
_cell_measurement_theta_max 25.31
_cell_measurement_theta_min 2.42
_cell_volume 5050.4(5)
_computing_cell_refinement 'SAINT (Bruker, 2009)'
_computing_data_collection 'APEX2 (Bruker, 2011)'
_computing_data_reduction 'SAINT (Bruker, 2009)'
_computing_molecular_graphics 'SHELXTL (Sheldrick, 2008)'
_computing_publication_material 'SHELXTL (Sheldrick, 2008)'
_computing_structure_refinement 'SHELXL-97 (Sheldrick, 2008)'
_computing_structure_solution 'SIR97 (Altomare et al., 1999)'
_diffrn_ambient_temperature 100.0(1)
_diffrn_measured_fraction_theta_full 1.000
_diffrn_measured_fraction_theta_max 1.000
_diffrn_measurement_device_type 'Bruker SMART APEX II CCD Platform'
_diffrn_measurement_method 'area detector, \w scans per \f'
_diffrn_radiation_monochromator graphite
_diffrn_radiation_source 'fine-focus sealed tube'
_diffrn_radiation_type MoK\a
_diffrn_radiation_wavelength 0.71073
_diffrn_reflns_av_R_equivalents 0.1070
_diffrn_reflns_av_sigmaI/netI 0.0492
_diffrn_reflns_limit_h_max 21
_diffrn_reflns_limit_h_min -21
_diffrn_reflns_limit_k_max 16
_diffrn_reflns_limit_k_min -18
_diffrn_reflns_limit_l_max 27
_diffrn_reflns_limit_l_min -27
_diffrn_reflns_number 56735
_diffrn_reflns_theta_full 27.48
_diffrn_reflns_theta_max 27.48
_diffrn_reflns_theta_min 1.90
_diffrn_standards_number 0
_exptl_absorpt_coefficient_mu 0.783
_exptl_absorpt_correction_T_max 0.9400
_exptl_absorpt_correction_T_min 0.8224
_exptl_absorpt_correction_type multi-scan
_exptl_absorpt_process_details 'SADABS (Sheldrick, 2008)'
_exptl_crystal_colour 'pale yellow'
_exptl_crystal_density_diffrn 1.500
_exptl_crystal_description plate
_exptl_crystal_F_000 2336
_exptl_crystal_size_max 0.26
_exptl_crystal_size_mid 0.22
_exptl_crystal_size_min 0.08
_refine_diff_density_max 1.674
_refine_diff_density_min -0.797
_refine_diff_density_rms 0.123
_refine_ls_extinction_method none
_refine_ls_goodness_of_fit_ref 1.007
_refine_ls_hydrogen_treatment mixed
_refine_ls_matrix_type full
_refine_ls_number_parameters 311
_refine_ls_number_reflns 5786
_refine_ls_number_restraints 0
_refine_ls_restrained_S_all 1.007
_refine_ls_R_factor_all 0.0943
_refine_ls_R_factor_gt 0.0551
_refine_ls_shift/su_max 0.001
_refine_ls_shift/su_mean 0.000
_refine_ls_structure_factor_coef Fsqd
_refine_ls_weighting_details 'calc w=1/[\s^2^(Fo^2^)+(0.0873P)^2^+8.6631P] where P=(Fo^2^+2Fc^2^)/3'
_refine_ls_weighting_scheme calc
_refine_ls_wR_factor_gt 0.1387
_refine_ls_wR_factor_ref 0.1662
_reflns_number_gt 3726
_reflns_number_total 5786
_reflns_threshold_expression >2sigma(I)
_cod_data_source_file ja4080985_si_002_05.cif
_cod_data_source_block 3q-eta2
_cod_database_code 4121050

loop_
_symmetry_equiv_pos_as_xyz
'x, y, z'
'-x+1/2, -y, z+1/2'
'-x, y+1/2, -z+1/2'
'x+1/2, -y+1/2, -z'
'-x, -y, -z'
'x-1/2, y, -z-1/2'
'x, -y-1/2, z-1/2'
'-x-1/2, y-1/2, z'

loop_
_atom_site_label
_atom_site_type_symbol
_atom_site_fract_x
_atom_site_fract_y
_atom_site_fract_z
_atom_site_U_iso_or_equiv
_atom_site_adp_type
_atom_site_occupancy
_atom_site_symmetry_multiplicity
_atom_site_calc_flag
_atom_site_refinement_flags
Rh1 Rh 0.85146(2) 0.97692(3) 0.363609(19) 0.03175(14) Uani 1 1 d .
P1 P 0.83965(8) 1.12126(10) 0.32028(7) 0.0396(3) Uani 1 1 d .
N1 N 0.8775(2) 1.0345(3) 0.4537(2) 0.0335(9) Uani 1 1 d .
N2 N 0.8332(2) 1.0039(3) 0.5036(2) 0.0329(9) Uani 1 1 d .
N3 N 0.8612(2) 0.8400(3) 0.41124(19) 0.0312(9) Uani 1 1 d .
N4 N 0.8229(2) 0.8348(3) 0.4682(2) 0.0339(9) Uani 1 1 d .
N5 N 0.7248(2) 0.9619(3) 0.3884(2) 0.0339(9) Uani 1 1 d .
N6 N 0.7084(2) 0.9458(3) 0.4508(2) 0.0332(9) Uani 1 1 d .
B1 B 0.7760(3) 0.9202(4) 0.4955(3) 0.0362(13) Uani 1 1 d .
H1 H 0.7534 0.9019 0.5369 0.043 Uiso 1 1 calc R
C1 C 0.9333(3) 1.0932(4) 0.4772(3) 0.0404(12) Uani 1 1 d .
C2 C 0.9244(3) 1.1009(4) 0.5402(3) 0.0435(13) Uani 1 1 d .
H2 H 0.9556 1.1392 0.5673 0.052 Uiso 1 1 calc R
C3 C 0.8619(3) 1.0430(4) 0.5571(3) 0.0416(13) Uani 1 1 d .
C4 C 0.8958(3) 0.7544(4) 0.4026(3) 0.0384(12) Uani 1 1 d .
C5 C 0.8789(3) 0.6947(4) 0.4527(3) 0.0414(13) Uani 1 1 d .
H5 H 0.8958 0.6303 0.4579 0.050 Uiso 1 1 calc R
C6 C 0.8333(3) 0.7468(4) 0.4930(3) 0.0375(12) Uani 1 1 d .
C7 C 0.6554(3) 0.9567(4) 0.3585(3) 0.0375(12) Uani 1 1 d .
C8 C 0.5945(3) 0.9378(4) 0.4006(3) 0.0411(13) Uani 1 1 d .
H8 H 0.5396 0.9312 0.3914 0.049 Uiso 1 1 calc R
C9 C 0.6294(3) 0.9307(4) 0.4581(3) 0.0372(12) Uani 1 1 d .
C10 C 0.9962(3) 1.1364(5) 0.4372(3) 0.0505(15) Uani 1 1 d .
H10A H 0.9992 1.1016 0.3977 0.076 Uiso 1 1 calc R
H10B H 1.0476 1.1325 0.4586 0.076 Uiso 1 1 calc R
H10C H 0.9833 1.2037 0.4291 0.076 Uiso 1 1 calc R
C11 C 0.8279(4) 1.0220(5) 0.6197(3) 0.0515(15) Uani 1 1 d .
H11A H 0.7698 1.0263 0.6177 0.077 Uiso 1 1 calc R
H11B H 0.8480 1.0686 0.6499 0.077 Uiso 1 1 calc R
H11C H 0.8434 0.9574 0.6326 0.077 Uiso 1 1 calc R
C12 C 0.9434(4) 0.7293(4) 0.3468(3) 0.0482(14) Uani 1 1 d .
H12A H 0.9118 0.7409 0.3092 0.072 Uiso 1 1 calc R
H12B H 0.9584 0.6616 0.3487 0.072 Uiso 1 1 calc R
H12C H 0.9915 0.7689 0.3456 0.072 Uiso 1 1 calc R
C13 C 0.7987(4) 0.7162(4) 0.5542(3) 0.0525(15) Uani 1 1 d .
H13A H 0.8149 0.7613 0.5868 0.079 Uiso 1 1 calc R
H13B H 0.8180 0.6519 0.5646 0.079 Uiso 1 1 calc R
H13C H 0.7406 0.7152 0.5512 0.079 Uiso 1 1 calc R
C14 C 0.6490(4) 0.9588(5) 0.2890(3) 0.0512(15) Uani 1 1 d .
H14A H 0.7024 0.9596 0.2708 0.077 Uiso 1 1 calc R
H14B H 0.6201 1.0163 0.2761 0.077 Uiso 1 1 calc R
H14C H 0.6205 0.9018 0.2747 0.077 Uiso 1 1 calc R
C15 C 0.5928(3) 0.9092(5) 0.5200(3) 0.0531(16) Uani 1 1 d .
H15A H 0.6154 0.8499 0.5366 0.080 Uiso 1 1 calc R
H15B H 0.5352 0.9017 0.5150 0.080 Uiso 1 1 calc R
H15C H 0.6036 0.9620 0.5488 0.080 Uiso 1 1 calc R
C16 C 0.9526(4) 0.9565(4) 0.3119(3) 0.0476(14) Uani 1 1 d .
H16 H 1.014(5) 0.971(6) 0.318(4) 0.10(3) Uiso 1 1 d .
C17 C 0.8918(4) 0.9271(5) 0.2787(3) 0.0513(15) Uani 1 1 d .
C18 C 0.8783(4) 0.8923(5) 0.2165(3) 0.0546(16) Uani 1 1 d .
F1 F 0.8149(3) 0.8391(4) 0.2094(2) 0.0866(14) Uani 1 1 d .
F2 F 0.9404(3) 0.8405(4) 0.19250(19) 0.0899(15) Uani 1 1 d .
F3 F 0.8680(3) 0.9624(3) 0.1736(2) 0.0822(13) Uani 1 1 d .
C19 C 0.7663(4) 1.1390(5) 0.2599(3) 0.0642(18) Uani 1 1 d .
H19A H 0.7721 1.2034 0.2424 0.096 Uiso 1 1 calc R
H19B H 0.7129 1.1319 0.2776 0.096 Uiso 1 1 calc R
H19C H 0.7741 1.0913 0.2270 0.096 Uiso 1 1 calc R
C20 C 0.9268(4) 1.1683(5) 0.2808(3) 0.0590(17) Uani 1 1 d .
H20A H 0.9180 1.2357 0.2702 0.088 Uiso 1 1 calc R
H20B H 0.9364 1.1316 0.2426 0.088 Uiso 1 1 calc R
H20C H 0.9731 1.1629 0.3082 0.088 Uiso 1 1 calc R
C21 C 0.8097(4) 1.2129(4) 0.3748(3) 0.0478(14) Uani 1 1 d .
H21A H 0.7916 1.2695 0.3519 0.072 Uiso 1 1 calc R
H21B H 0.8550 1.2302 0.4013 0.072 Uiso 1 1 calc R
H21C H 0.7663 1.1887 0.4009 0.072 Uiso 1 1 calc R

loop_
_atom_site_aniso_label
_atom_site_aniso_U_11
_atom_site_aniso_U_22
_atom_site_aniso_U_33
_atom_site_aniso_U_23
_atom_site_aniso_U_13
_atom_site_aniso_U_12
Rh1 0.0283(2) 0.0227(2) 0.0442(2) -0.00382(17) 0.00431(16) 0.00027(15)
P1 0.0408(7) 0.0252(7) 0.0528(9) 0.0033(6) 0.0092(6) -0.0006(6)
N1 0.0264(19) 0.027(2) 0.047(2) -0.0035(19) 0.0042(18) -0.0045(17)
N2 0.030(2) 0.027(2) 0.042(2) -0.0046(18) 0.0011(17) 0.0009(16)
N3 0.030(2) 0.020(2) 0.043(2) -0.0036(17) 0.0013(17) 0.0002(16)
N4 0.0266(19) 0.026(2) 0.049(3) -0.0017(19) 0.0011(17) -0.0027(17)
N5 0.033(2) 0.023(2) 0.046(2) -0.0026(18) 0.0008(18) -0.0006(17)
N6 0.030(2) 0.019(2) 0.050(3) -0.0028(18) 0.0019(18) -0.0020(16)
B1 0.031(3) 0.029(3) 0.048(3) 0.003(3) 0.002(2) -0.002(2)
C1 0.031(2) 0.025(3) 0.066(4) -0.004(2) 0.000(2) -0.002(2)
C2 0.040(3) 0.033(3) 0.057(4) -0.013(3) -0.008(3) 0.000(2)
C3 0.035(3) 0.040(3) 0.050(3) -0.013(2) -0.004(2) 0.006(2)
C4 0.030(2) 0.025(3) 0.060(3) -0.008(2) -0.006(2) 0.002(2)
C5 0.033(3) 0.018(3) 0.073(4) -0.001(2) -0.010(3) -0.001(2)
C6 0.028(2) 0.027(3) 0.057(3) -0.001(2) -0.003(2) -0.003(2)
C7 0.032(3) 0.025(3) 0.055(3) -0.006(2) -0.002(2) 0.0010(19)
C8 0.029(2) 0.029(3) 0.066(4) -0.007(3) -0.003(2) 0.000(2)
C9 0.026(2) 0.023(3) 0.062(4) 0.000(2) 0.006(2) -0.001(2)
C10 0.030(3) 0.048(4) 0.073(4) -0.002(3) 0.002(3) -0.009(2)
C11 0.056(4) 0.052(4) 0.047(3) -0.007(3) -0.004(3) 0.008(3)
C12 0.050(3) 0.036(3) 0.058(4) 0.000(3) 0.004(3) 0.011(3)
C13 0.049(3) 0.039(3) 0.069(4) 0.015(3) 0.004(3) -0.002(3)
C14 0.043(3) 0.047(4) 0.063(4) 0.001(3) -0.012(3) -0.003(3)
C15 0.032(3) 0.057(4) 0.070(4) 0.003(3) 0.013(3) -0.003(3)
C16 0.042(3) 0.044(4) 0.057(4) -0.001(3) 0.004(3) 0.004(3)
C17 0.056(4) 0.045(4) 0.053(4) -0.004(3) 0.004(3) 0.007(3)
C18 0.050(3) 0.044(4) 0.070(4) 0.000(3) -0.004(3) 0.008(3)
F1 0.087(3) 0.100(4) 0.074(3) -0.018(3) 0.012(2) -0.038(3)
F2 0.096(3) 0.107(4) 0.067(3) -0.022(2) 0.011(2) 0.041(3)
F3 0.108(4) 0.080(3) 0.058(3) 0.008(2) -0.013(2) 0.008(3)
C19 0.067(4) 0.051(4) 0.075(5) 0.013(3) -0.015(4) -0.002(3)
C20 0.058(4) 0.045(4) 0.074(4) 0.006(3) 0.027(3) -0.008(3)
C21 0.047(3) 0.023(3) 0.073(4) -0.003(3) 0.013(3) 0.003(2)

loop_
_atom_type_symbol
_atom_type_description
_atom_type_scat_dispersion_real
_atom_type_scat_dispersion_imag
_atom_type_scat_source
C C 0.0033 0.0016 'International Tables Vol C Tables 4.2.6.8 and 6.1.1.4'
H H 0.0000 0.0000 'International Tables Vol C Tables 4.2.6.8 and 6.1.1.4'
B B 0.0013 0.0007 'International Tables Vol C Tables 4.2.6.8 and 6.1.1.4'
N N 0.0061 0.0033 'International Tables Vol C Tables 4.2.6.8 and 6.1.1.4'
F F 0.0171 0.0103 'International Tables Vol C Tables 4.2.6.8 and 6.1.1.4'
P P 0.1023 0.0942 'International Tables Vol C Tables 4.2.6.8 and 6.1.1.4'
Rh Rh -1.1178 0.9187 'International Tables Vol C Tables 4.2.6.8 and 6.1.1.4'

loop_
_geom_angle_atom_site_label_1
_geom_angle_atom_site_label_2
_geom_angle_atom_site_label_3
_geom_angle
C16 Rh1 C17 37.2(2)
C16 Rh1 N1 111.8(2)
C17 Rh1 N1 149.0(2)
C16 Rh1 N3 94.0(2)
C17 Rh1 N3 95.4(2)
N1 Rh1 N3 83.68(15)
C16 Rh1 N5 156.7(2)
C17 Rh1 N5 119.8(2)
N1 Rh1 N5 90.88(16)
N3 Rh1 N5 82.87(15)
C16 Rh1 P1 88.50(18)
C17 Rh1 P1 88.02(19)
N1 Rh1 P1 93.18(12)
N3 Rh1 P1 176.55(11)
N5 Rh1 P1 95.77(11)
C21 P1 C19 100.2(3)
C21 P1 C20 105.8(3)
C19 P1 C20 99.6(3)
C21 P1 Rh1 113.3(2)
C19 P1 Rh1 119.0(2)
C20 P1 Rh1 116.7(2)
C1 N1 N2 106.0(4)
C1 N1 Rh1 135.3(4)
N2 N1 Rh1 118.5(3)
C3 N2 N1 109.9(4)
C3 N2 B1 129.0(5)
N1 N2 B1 119.5(4)
C4 N3 N4 106.1(4)
C4 N3 Rh1 138.6(4)
N4 N3 Rh1 115.3(3)
C6 N4 N3 109.7(4)
C6 N4 B1 128.2(4)
N3 N4 B1 122.1(4)
C7 N5 N6 106.4(4)
C7 N5 Rh1 137.2(4)
N6 N5 Rh1 116.2(3)
C9 N6 N5 109.4(4)
C9 N6 B1 128.3(5)
N5 N6 B1 119.7(4)
N2 B1 N6 111.2(4)
N2 B1 N4 108.2(4)
N6 B1 N4 108.8(4)
N2 B1 H1 109.5
N6 B1 H1 109.5
N4 B1 H1 109.5
N1 C1 C2 110.1(5)
N1 C1 C10 121.8(5)
C2 C1 C10 128.0(5)
C1 C2 C3 107.4(5)
C1 C2 H2 126.3
C3 C2 H2 126.3
N2 C3 C2 106.6(5)
N2 C3 C11 123.1(5)
C2 C3 C11 130.3(5)
N3 C4 C5 109.7(5)
N3 C4 C12 123.8(5)
C5 C4 C12 126.4(5)
C6 C5 C4 106.6(5)
C6 C5 H5 126.7
C4 C5 H5 126.7
N4 C6 C5 107.8(5)
N4 C6 C13 123.7(5)
C5 C6 C13 128.4(5)
N5 C7 C8 110.0(5)
N5 C7 C14 122.8(5)
C8 C7 C14 126.8(5)
C9 C8 C7 106.5(5)
C9 C8 H8 126.7
C7 C8 H8 126.7
N6 C9 C8 107.7(5)
N6 C9 C15 122.6(5)
C8 C9 C15 129.6(5)
C1 C10 H10A 109.5
C1 C10 H10B 109.5
H10A C10 H10B 109.5
C1 C10 H10C 109.5
H10A C10 H10C 109.5
H10B C10 H10C 109.5
C3 C11 H11A 109.5
C3 C11 H11B 109.5
H11A C11 H11B 109.5
C3 C11 H11C 109.5
H11A C11 H11C 109.5
H11B C11 H11C 109.5
C4 C12 H12A 109.5
C4 C12 H12B 109.5
H12A C12 H12B 109.5
C4 C12 H12C 109.5
H12A C12 H12C 109.5
H12B C12 H12C 109.5
C6 C13 H13A 109.5
C6 C13 H13B 109.5
H13A C13 H13B 109.5
C6 C13 H13C 109.5
H13A C13 H13C 109.5
H13B C13 H13C 109.5
C7 C14 H14A 109.5
C7 C14 H14B 109.5
H14A C14 H14B 109.5
C7 C14 H14C 109.5
H14A C14 H14C 109.5
H14B C14 H14C 109.5
C9 C15 H15A 109.5
C9 C15 H15B 109.5
H15A C15 H15B 109.5
C9 C15 H15C 109.5
H15A C15 H15C 109.5
H15B C15 H15C 109.5
C17 C16 Rh1 72.0(4)
C17 C16 H16 152(5)
Rh1 C16 H16 136(5)
C16 C17 C18 137.1(6)
C16 C17 Rh1 70.8(4)
C18 C17 Rh1 151.8(5)
F1 C18 F3 103.0(5)
F1 C18 F2 106.1(6)
F3 C18 F2 102.9(6)
F1 C18 C17 115.4(6)
F3 C18 C17 114.0(6)
F2 C18 C17 114.0(5)
P1 C19 H19A 109.5
P1 C19 H19B 109.5
H19A C19 H19B 109.5
P1 C19 H19C 109.5
H19A C19 H19C 109.5
H19B C19 H19C 109.5
P1 C20 H20A 109.5
P1 C20 H20B 109.5
H20A C20 H20B 109.5
P1 C20 H20C 109.5
H20A C20 H20C 109.5
H20B C20 H20C 109.5
P1 C21 H21A 109.5
P1 C21 H21B 109.5
H21A C21 H21B 109.5
P1 C21 H21C 109.5
H21A C21 H21C 109.5
H21B C21 H21C 109.5

loop_
_geom_bond_atom_site_label_1
_geom_bond_atom_site_label_2
_geom_bond_distance
Rh1 C16 2.052(6)
Rh1 C17 2.067(6)
Rh1 N1 2.141(4)
Rh1 N3 2.175(4)
Rh1 N5 2.206(4)
Rh1 P1 2.2298(15)
P1 C21 1.807(6)
P1 C19 1.808(7)
P1 C20 1.818(6)
N1 C1 1.345(6)
N1 N2 1.374(6)
N2 C3 1.360(7)
N2 B1 1.525(7)
N3 C4 1.344(6)
N3 N4 1.384(6)
N4 C6 1.351(7)
N4 B1 1.546(7)
N5 C7 1.335(6)
N5 N6 1.388(6)
N6 C9 1.355(6)
N6 B1 1.530(7)
B1 H1 1.0000
C1 C2 1.366(8)
C1 C10 1.491(7)
C2 C3 1.376(8)
C2 H2 0.9500
C3 C11 1.491(9)
C4 C5 1.391(8)
C4 C12 1.483(8)
C5 C6 1.367(8)
C5 H5 0.9500
C6 C13 1.500(8)
C7 C8 1.393(8)
C7 C14 1.496(9)
C8 C9 1.371(8)
C8 H8 0.9500
C9 C15 1.495(8)
C10 H10A 0.9800
C10 H10B 0.9800
C10 H10C 0.9800
C11 H11A 0.9800
C11 H11B 0.9800
C11 H11C 0.9800
C12 H12A 0.9800
C12 H12B 0.9800
C12 H12C 0.9800
C13 H13A 0.9800
C13 H13B 0.9800
C13 H13C 0.9800
C14 H14A 0.9800
C14 H14B 0.9800
C14 H14C 0.9800
C15 H15A 0.9800
C15 H15B 0.9800
C15 H15C 0.9800
C16 C17 1.314(9)
C16 H16 1.06(9)
C17 C18 1.439(9)
C18 F1 1.309(7)
C18 F3 1.356(8)
C18 F2 1.371(7)
C19 H19A 0.9800
C19 H19B 0.9800
C19 H19C 0.9800
C20 H20A 0.9800
C20 H20B 0.9800
C20 H20C 0.9800
C21 H21A 0.9800
C21 H21B 0.9800
C21 H21C 0.9800

loop_
_geom_torsion_atom_site_label_1
_geom_torsion_atom_site_label_2
_geom_torsion_atom_site_label_3
_geom_torsion_atom_site_label_4
_geom_torsion
C16 Rh1 P1 C21 -138.8(3)
C17 Rh1 P1 C21 -176.0(3)
N1 Rh1 P1 C21 -27.0(2)
N3 Rh1 P1 C21 -2.4(19)
N5 Rh1 P1 C21 64.2(3)
C16 Rh1 P1 C19 103.9(3)
C17 Rh1 P1 C19 66.7(3)
N1 Rh1 P1 C19 -144.3(3)
N3 Rh1 P1 C19 -119.7(18)
N5 Rh1 P1 C19 -53.1(3)
C16 Rh1 P1 C20 -15.6(3)
C17 Rh1 P1 C20 -52.8(3)
N1 Rh1 P1 C20 96.2(3)
N3 Rh1 P1 C20 120.8(18)
N5 Rh1 P1 C20 -172.6(3)
C16 Rh1 N1 C1 31.6(5)
C17 Rh1 N1 C1 33.4(7)
N3 Rh1 N1 C1 123.4(5)
N5 Rh1 N1 C1 -153.9(5)
P1 Rh1 N1 C1 -58.1(5)
C16 Rh1 N1 N2 -143.0(4)
C17 Rh1 N1 N2 -141.2(4)
N3 Rh1 N1 N2 -51.2(3)
N5 Rh1 N1 N2 31.5(3)
P1 Rh1 N1 N2 127.3(3)
C1 N1 N2 C3 -0.4(5)
Rh1 N1 N2 C3 175.7(3)
C1 N1 N2 B1 -167.0(4)
Rh1 N1 N2 B1 9.0(6)
C16 Rh1 N3 C4 -22.2(5)
C17 Rh1 N3 C4 15.1(5)
N1 Rh1 N3 C4 -133.8(5)
N5 Rh1 N3 C4 134.5(5)
P1 Rh1 N3 C4 -158.5(15)
C16 Rh1 N3 N4 156.5(3)
C17 Rh1 N3 N4 -166.2(3)
N1 Rh1 N3 N4 44.9(3)
N5 Rh1 N3 N4 -46.8(3)
P1 Rh1 N3 N4 20(2)
C4 N3 N4 C6 -0.9(5)
Rh1 N3 N4 C6 -179.9(3)
C4 N3 N4 B1 179.6(4)
Rh1 N3 N4 B1 0.6(5)
C16 Rh1 N5 C7 -36.3(8)
C17 Rh1 N5 C7 -27.7(6)
N1 Rh1 N5 C7 156.6(5)
N3 Rh1 N5 C7 -119.9(5)
P1 Rh1 N5 C7 63.3(5)
C16 Rh1 N5 N6 137.2(5)
C17 Rh1 N5 N6 145.8(3)
N1 Rh1 N5 N6 -29.8(3)
N3 Rh1 N5 N6 53.7(3)
P1 Rh1 N5 N6 -123.1(3)
C7 N5 N6 C9 0.1(5)
Rh1 N5 N6 C9 -175.3(3)
C7 N5 N6 B1 163.6(4)
Rh1 N5 N6 B1 -11.8(5)
C3 N2 B1 N6 130.7(5)
N1 N2 B1 N6 -65.5(6)
C3 N2 B1 N4 -109.9(6)
N1 N2 B1 N4 53.9(6)
C9 N6 B1 N2 -133.2(5)
N5 N6 B1 N2 66.8(6)
C9 N6 B1 N4 107.7(6)
N5 N6 B1 N4 -52.3(6)
C6 N4 B1 N2 120.4(5)
N3 N4 B1 N2 -60.2(6)
C6 N4 B1 N6 -118.7(5)
N3 N4 B1 N6 60.7(6)
N2 N1 C1 C2 -0.8(6)
Rh1 N1 C1 C2 -175.8(4)
N2 N1 C1 C10 176.4(5)
Rh1 N1 C1 C10 1.3(8)
N1 C1 C2 C3 1.6(6)
C10 C1 C2 C3 -175.3(5)
N1 N2 C3 C2 1.3(6)
B1 N2 C3 C2 166.3(5)
N1 N2 C3 C11 -178.5(5)
B1 N2 C3 C11 -13.5(9)
C1 C2 C3 N2 -1.7(6)
C1 C2 C3 C11 178.1(6)
N4 N3 C4 C5 0.9(5)
Rh1 N3 C4 C5 179.6(4)
N4 N3 C4 C12 -179.9(5)
Rh1 N3 C4 C12 -1.2(8)
N3 C4 C5 C6 -0.6(6)
C12 C4 C5 C6 -179.7(5)
N3 N4 C6 C5 0.5(6)
B1 N4 C6 C5 180.0(5)
N3 N4 C6 C13 -179.1(5)
B1 N4 C6 C13 0.4(8)
C4 C5 C6 N4 0.0(6)
C4 C5 C6 C13 179.6(5)
N6 N5 C7 C8 0.2(6)
Rh1 N5 C7 C8 174.2(4)
N6 N5 C7 C14 -172.7(5)
Rh1 N5 C7 C14 1.3(8)
N5 C7 C8 C9 -0.5(6)
C14 C7 C8 C9 172.0(6)
N5 N6 C9 C8 -0.5(5)
B1 N6 C9 C8 -162.1(5)
N5 N6 C9 C15 178.7(5)
B1 N6 C9 C15 17.1(8)
C7 C8 C9 N6 0.6(6)
C7 C8 C9 C15 -178.5(6)
N1 Rh1 C16 C17 178.5(4)
N3 Rh1 C16 C17 93.7(4)
N5 Rh1 C16 C17 12.4(8)
P1 Rh1 C16 C17 -88.7(4)
Rh1 C16 C17 C18 174.6(9)
N1 Rh1 C17 C16 -2.8(7)
N3 Rh1 C17 C16 -89.5(4)
N5 Rh1 C17 C16 -174.4(3)
P1 Rh1 C17 C16 90.1(4)
C16 Rh1 C17 C18 -172.2(13)
N1 Rh1 C17 C18 -175.0(9)
N3 Rh1 C17 C18 98.3(11)
N5 Rh1 C17 C18 13.4(12)
P1 Rh1 C17 C18 -82.1(11)
C16 C17 C18 F1 156.0(8)
Rh1 C17 C18 F1 -34.8(14)
C16 C17 C18 F3 -85.0(10)
Rh1 C17 C18 F3 84.2(12)
C16 C17 C18 F2 32.8(12)
Rh1 C17 C18 F2 -158.0(8)
